data_4315452
loop_
_publ_author_name
'Fangna Dai'
'Jianmin Dou'
'Haiyan He'
'Xiaoliang Zhao'
'Daofeng Sun'

_publ_section_title
;
 Self-Assembly of Metal-Organic Supramolecules: From a Metallamacrocycle
 and a Metal-Organic Coordination Cage to 1D or 2D Coordination Polymers
 Based on Flexible Dicarboxylate Ligands
;
_journal_name_full 'Inorganic Chemistry'
_journal_page_first 4117
_journal_page_last 4124
_journal_paper_doi 10.1021/ic902178c
_journal_volume 49
_journal_year 2010
_chemical_formula_sum 'C64 H80 Cd2 N4 O14 S4'
_chemical_formula_weight 1482.36
_chemical_name_systematic
; 

 ? 

;
_space_group_IT_number 2
_symmetry_cell_setting triclinic
_symmetry_space_group_name_Hall '-P 1'
_symmetry_space_group_name_H-M 'P -1'
_atom_sites_solution_hydrogens geom
_atom_sites_solution_primary direct
_atom_sites_solution_secondary difmap
_audit_creation_method SHELXL-97
_cell_angle_alpha 100.6370(10)
_cell_angle_beta 102.5390(10)
_cell_angle_gamma 105.6650(10)
_cell_formula_units_Z 1
_cell_length_a 8.6117(6)
_cell_length_b 12.9678(10)
_cell_length_c 16.5318(13)
_cell_measurement_temperature 293(2)
_cell_volume 1676.1(2)
_computing_structure_refinement 'SHELXL-97 (Sheldrick, 1997)'
_computing_structure_solution 'SHELXS-97 (Sheldrick, 1990)'
_diffrn_ambient_temperature 293(2)
_diffrn_measured_fraction_theta_full 0.942
_diffrn_measured_fraction_theta_max 0.942
_diffrn_radiation_monochromator graphite
_diffrn_radiation_source 'fine-focus sealed tube'
_diffrn_radiation_type MoK\a
_diffrn_radiation_wavelength 0.71073
_diffrn_reflns_av_R_equivalents 0.0252
_diffrn_reflns_av_sigmaI/netI 0.0673
_diffrn_reflns_limit_h_max 11
_diffrn_reflns_limit_h_min -9
_diffrn_reflns_limit_k_max 16
_diffrn_reflns_limit_k_min -16
_diffrn_reflns_limit_l_max 21
_diffrn_reflns_limit_l_min -21
_diffrn_reflns_number 9946
_diffrn_reflns_theta_full 27.52
_diffrn_reflns_theta_max 27.52
_diffrn_reflns_theta_min 1.31
_exptl_absorpt_coefficient_mu 0.824
_exptl_absorpt_correction_T_max 0.9600
_exptl_absorpt_correction_T_min 0.9222
_exptl_absorpt_correction_type multi-scan
_exptl_crystal_colour blue
_exptl_crystal_density_diffrn 1.469
_exptl_crystal_density_method 'not measured'
_exptl_crystal_description block
_exptl_crystal_F_000 764
_exptl_crystal_size_max 0.10
_exptl_crystal_size_mid 0.10
_exptl_crystal_size_min 0.05
_refine_diff_density_max 1.296
_refine_diff_density_min -0.636
_refine_diff_density_rms 0.131
_refine_ls_extinction_method none
_refine_ls_goodness_of_fit_ref 1.039
_refine_ls_matrix_type full
_refine_ls_number_parameters 397
_refine_ls_number_reflns 7275
_refine_ls_number_restraints 0
_refine_ls_restrained_S_all 1.039
_refine_ls_R_factor_all 0.0959
_refine_ls_R_factor_gt 0.0597
_refine_ls_shift/su_max 0.005
_refine_ls_shift/su_mean 0.000
_refine_ls_structure_factor_coef Fsqd
_refine_ls_weighting_details 'calc w=1/[\s^2^(Fo^2^)+(0.1146P)^2^+0.2691P] where P=(Fo^2^+2Fc^2^)/3'
_refine_ls_weighting_scheme calc
_refine_ls_wR_factor_gt 0.1630
_refine_ls_wR_factor_ref 0.2022
_reflns_number_gt 4877
_reflns_number_total 7275
_reflns_threshold_expression >2sigma(I)
_cod_data_source_file ic902178c_si_002_1.cif
_cod_data_source_block 1
_cod_database_code 4315452

loop_
_symmetry_equiv_pos_as_xyz
'x, y, z'
'-x, -y, -z'

loop_
_atom_site_label
_atom_site_type_symbol
_atom_site_fract_x
_atom_site_fract_y
_atom_site_fract_z
_atom_site_U_iso_or_equiv
_atom_site_adp_type
_atom_site_occupancy
_atom_site_symmetry_multiplicity
_atom_site_calc_flag
_atom_site_refinement_flags
_atom_site_disorder_assembly
_atom_site_disorder_group
Cd Cd 0.11007(5) 0.20634(4) 0.49976(3) 0.04822(18) Uani 1 1 d . . .
S1 S 0.47628(17) 0.68019(13) 0.19637(9) 0.0475(4) Uani 1 1 d . . .
S2 S -0.16279(17) 0.23711(13) 0.21335(9) 0.0498(4) Uani 1 1 d . . .
O1 O -0.1932(7) 0.0888(5) 0.4271(3) 0.0787(15) Uani 1 1 d . . .
O2 O -0.0531(5) 0.1914(5) 0.3620(3) 0.0715(14) Uani 1 1 d . . .
O3 O 0.7019(5) 0.7550(4) 0.3540(3) 0.0638(13) Uani 1 1 d . . .
O4 O 0.9620(5) 0.8618(4) 0.3870(3) 0.0571(11) Uani 1 1 d . . .
O5 O 0.2015(6) 0.0584(4) 0.4599(3) 0.0725(14) Uani 1 1 d . . .
O6 O 0.3287(5) 0.3074(4) 0.4559(3) 0.0629(12) Uani 1 1 d . . .
O7 O 0.0295(6) 0.3543(4) 0.5498(3) 0.0691(13) Uani 1 1 d . . .
C1 C -0.1856(8) 0.1253(5) 0.3642(4) 0.0485(14) Uani 1 1 d . . .
C2 C -0.3403(7) 0.0931(5) 0.2885(4) 0.0461(13) Uani 1 1 d . . .
C3 C -0.4877(8) 0.0156(6) 0.2900(5) 0.0606(17) Uani 1 1 d . . .
H3 H -0.4864 -0.0125 0.3379 0.073 Uiso 1 1 calc R . .
C4 C -0.6308(8) -0.0204(6) 0.2259(5) 0.068(2) Uani 1 1 d . . .
H4 H -0.7271 -0.0709 0.2297 0.082 Uiso 1 1 calc R . .
C5 C -0.6308(8) 0.0195(6) 0.1547(5) 0.0667(19) Uani 1 1 d . . .
H5 H -0.7273 -0.0062 0.1086 0.080 Uiso 1 1 calc R . .
C6 C -0.4908(7) 0.0965(5) 0.1506(4) 0.0583(17) Uani 1 1 d . . .
H6 H -0.4946 0.1241 0.1025 0.070 Uiso 1 1 calc R . .
C7 C -0.3430(6) 0.1343(5) 0.2172(4) 0.0425(12) Uani 1 1 d . . .
C8 C -0.2341(7) 0.2723(5) 0.1130(4) 0.0524(15) Uani 1 1 d . . .
H8A H -0.2618 0.2091 0.0645 0.063 Uiso 1 1 calc R . .
H8B H -0.3328 0.2950 0.1120 0.063 Uiso 1 1 calc R . .
C9 C -0.0883(6) 0.3671(5) 0.1099(3) 0.0438(13) Uani 1 1 d . . .
C10 C 0.0363(7) 0.3444(5) 0.0747(3) 0.0428(12) Uani 1 1 d . . .
C11 C 0.0298(9) 0.2264(5) 0.0415(4) 0.0630(17) Uani 1 1 d . . .
H11A H 0.1254 0.2263 0.0206 0.095 Uiso 1 1 calc R . .
H11B H -0.0715 0.1879 -0.0043 0.095 Uiso 1 1 calc R . .
H11C H 0.0315 0.1900 0.0871 0.095 Uiso 1 1 calc R . .
C12 C 0.1692(7) 0.4323(5) 0.0710(3) 0.0432(12) Uani 1 1 d . . .
C13 C 0.3064(8) 0.4085(6) 0.0356(4) 0.0614(17) Uani 1 1 d . . .
H13A H 0.2834 0.3298 0.0180 0.092 Uiso 1 1 calc R . .
H13B H 0.4123 0.4417 0.0790 0.092 Uiso 1 1 calc R . .
H13C H 0.3111 0.4389 -0.0129 0.092 Uiso 1 1 calc R . .
C14 C 0.1743(6) 0.5425(5) 0.1012(3) 0.0438(13) Uani 1 1 d . . .
C15 C 0.3135(7) 0.6376(5) 0.0935(3) 0.0467(14) Uani 1 1 d . . .
H15A H 0.2728 0.6984 0.0837 0.056 Uiso 1 1 calc R . .
H15B H 0.3571 0.6136 0.0465 0.056 Uiso 1 1 calc R . .
C16 C 0.0501(7) 0.5657(5) 0.1401(4) 0.0453(13) Uani 1 1 d . . .
C17 C 0.0605(9) 0.6834(5) 0.1772(5) 0.0638(18) Uani 1 1 d . . .
H17A H 0.1567 0.7336 0.1688 0.096 Uiso 1 1 calc R . .
H17B H 0.0709 0.6952 0.2375 0.096 Uiso 1 1 calc R . .
H17C H -0.0396 0.6965 0.1490 0.096 Uiso 1 1 calc R . .
C18 C -0.0802(6) 0.4772(5) 0.1449(3) 0.0439(13) Uani 1 1 d . . .
C19 C -0.2088(8) 0.5029(6) 0.1897(4) 0.0619(17) Uani 1 1 d . . .
H19A H -0.2904 0.4348 0.1879 0.093 Uiso 1 1 calc R . .
H19B H -0.2641 0.5466 0.1609 0.093 Uiso 1 1 calc R . .
H19C H -0.1522 0.5434 0.2483 0.093 Uiso 1 1 calc R . .
C20 C 0.6367(6) 0.7894(4) 0.1841(3) 0.0375(11) Uani 1 1 d . . .
C21 C 0.6154(7) 0.8232(5) 0.1067(4) 0.0495(14) Uani 1 1 d . . .
H21 H 0.5150 0.7895 0.0632 0.059 Uiso 1 1 calc R . .
C22 C 0.7432(8) 0.9061(5) 0.0952(4) 0.0527(15) Uani 1 1 d . . .
H22 H 0.7292 0.9267 0.0438 0.063 Uiso 1 1 calc R . .
C23 C 0.8936(8) 0.9586(5) 0.1614(4) 0.0530(15) Uani 1 1 d . . .
H23 H 0.9790 1.0152 0.1549 0.064 Uiso 1 1 calc R . .
C24 C 0.9123(7) 0.9252(5) 0.2357(3) 0.0433(13) Uani 1 1 d . . .
H24 H 1.0127 0.9589 0.2791 0.052 Uiso 1 1 calc R . .
C25 C 0.7859(6) 0.8424(5) 0.2484(3) 0.0392(12) Uani 1 1 d . . .
C26 C 0.8168(7) 0.8165(5) 0.3346(3) 0.0446(13) Uani 1 1 d . . .
C27 C 0.3094(8) 0.2977(5) 0.3776(4) 0.0532(15) Uani 1 1 d . . .
C28 C 0.3888(12) 0.3395(9) 0.2520(5) 0.103(3) Uani 1 1 d . . .
H28A H 0.4884 0.3786 0.2392 0.154 Uiso 1 1 calc R . .
H28B H 0.3033 0.3728 0.2370 0.154 Uiso 1 1 calc R . .
H28C H 0.3494 0.2634 0.2196 0.154 Uiso 1 1 calc R . .
C29 C 0.5977(10) 0.4105(9) 0.3944(6) 0.114(4) Uani 1 1 d . . .
H29A H 0.6616 0.4366 0.3571 0.171 Uiso 1 1 calc R . .
H29B H 0.6485 0.3654 0.4239 0.171 Uiso 1 1 calc R . .
H29C H 0.5959 0.4727 0.4355 0.171 Uiso 1 1 calc R . .
C30 C -0.1019(12) 0.3258(10) 0.5724(5) 0.099(3) Uani 1 1 d . . .
C31 C -0.0850(14) 0.5148(8) 0.6141(7) 0.118(4) Uani 1 1 d . . .
H31A H -0.1481 0.5578 0.6369 0.177 Uiso 1 1 calc R . .
H31B H -0.0753 0.5281 0.5599 0.177 Uiso 1 1 calc R . .
H31C H 0.0251 0.5360 0.6533 0.177 Uiso 1 1 calc R . .
C32 C -0.3124(15) 0.3756(15) 0.6325(8) 0.194(9) Uani 1 1 d . . .
H32A H -0.3310 0.4449 0.6506 0.292 Uiso 1 1 calc R . .
H32B H -0.2938 0.3438 0.6803 0.292 Uiso 1 1 calc R . .
H32C H -0.4091 0.3258 0.5879 0.292 Uiso 1 1 calc R . .
N1 N 0.4273(7) 0.3453(5) 0.3442(4) 0.0596(14) Uani 1 1 d . . .
N2 N -0.1741(8) 0.3934(6) 0.6019(4) 0.0671(16) Uani 1 1 d . . .

loop_
_atom_site_aniso_label
_atom_site_aniso_U_11
_atom_site_aniso_U_22
_atom_site_aniso_U_33
_atom_site_aniso_U_23
_atom_site_aniso_U_13
_atom_site_aniso_U_12
Cd 0.0432(3) 0.0506(3) 0.0447(3) 0.01911(19) 0.00719(18) 0.00482(19)
S1 0.0344(7) 0.0559(9) 0.0402(7) 0.0186(6) 0.0018(6) -0.0017(6)
S2 0.0316(7) 0.0570(9) 0.0448(8) 0.0212(7) -0.0017(6) -0.0067(6)
O1 0.075(3) 0.085(4) 0.066(3) 0.041(3) 0.007(3) 0.005(3)
O2 0.040(2) 0.101(4) 0.059(3) 0.036(3) -0.003(2) 0.002(2)
O3 0.044(2) 0.086(3) 0.045(2) 0.028(2) 0.0014(19) -0.004(2)
O4 0.041(2) 0.060(3) 0.051(2) 0.019(2) -0.0081(18) -0.0002(19)
O5 0.050(3) 0.051(3) 0.097(4) 0.001(3) 0.007(2) 0.008(2)
O6 0.052(3) 0.072(3) 0.059(3) 0.029(2) 0.014(2) 0.004(2)
O7 0.060(3) 0.068(3) 0.089(4) 0.023(3) 0.038(3) 0.021(2)
C1 0.052(4) 0.048(3) 0.046(3) 0.018(3) 0.015(3) 0.013(3)
C2 0.038(3) 0.042(3) 0.055(3) 0.012(3) 0.010(3) 0.009(2)
C3 0.045(4) 0.061(4) 0.083(5) 0.035(4) 0.024(3) 0.013(3)
C4 0.034(3) 0.050(4) 0.116(6) 0.032(4) 0.018(4) 0.001(3)
C5 0.037(3) 0.053(4) 0.087(5) 0.014(4) 0.001(3) -0.005(3)
C6 0.042(3) 0.059(4) 0.057(4) 0.020(3) -0.001(3) -0.003(3)
C7 0.028(3) 0.046(3) 0.046(3) 0.012(2) 0.005(2) 0.003(2)
C8 0.037(3) 0.060(4) 0.045(3) 0.017(3) 0.001(2) -0.002(3)
C9 0.030(3) 0.052(3) 0.039(3) 0.018(2) 0.001(2) 0.001(2)
C10 0.043(3) 0.043(3) 0.034(3) 0.010(2) 0.005(2) 0.005(2)
C11 0.065(4) 0.053(4) 0.064(4) 0.007(3) 0.023(3) 0.009(3)
C12 0.033(3) 0.051(3) 0.038(3) 0.011(2) 0.004(2) 0.006(2)
C13 0.047(4) 0.071(5) 0.064(4) 0.015(3) 0.021(3) 0.013(3)
C14 0.029(3) 0.052(3) 0.038(3) 0.014(2) -0.002(2) 0.002(2)
C15 0.034(3) 0.054(3) 0.042(3) 0.018(3) 0.005(2) -0.002(2)
C16 0.032(3) 0.049(3) 0.050(3) 0.016(3) 0.005(2) 0.008(2)
C17 0.056(4) 0.052(4) 0.076(5) 0.011(3) 0.010(3) 0.015(3)
C18 0.029(3) 0.054(3) 0.042(3) 0.017(3) 0.003(2) 0.006(2)
C19 0.043(3) 0.083(5) 0.065(4) 0.024(4) 0.020(3) 0.023(3)
C20 0.032(3) 0.041(3) 0.036(3) 0.009(2) 0.010(2) 0.007(2)
C21 0.040(3) 0.058(4) 0.042(3) 0.017(3) 0.005(2) 0.005(3)
C22 0.051(4) 0.056(4) 0.048(3) 0.020(3) 0.012(3) 0.010(3)
C23 0.047(3) 0.042(3) 0.062(4) 0.015(3) 0.019(3) -0.002(3)
C24 0.031(3) 0.045(3) 0.044(3) 0.005(2) 0.006(2) 0.005(2)
C25 0.035(3) 0.045(3) 0.036(3) 0.011(2) 0.010(2) 0.011(2)
C26 0.040(3) 0.048(3) 0.036(3) 0.007(2) 0.004(2) 0.007(3)
C27 0.050(4) 0.053(4) 0.057(4) 0.017(3) 0.020(3) 0.011(3)
C28 0.090(6) 0.166(10) 0.055(5) 0.022(5) 0.035(5) 0.038(6)
C29 0.055(5) 0.160(10) 0.096(7) 0.044(7) 0.009(5) -0.014(5)
C30 0.097(7) 0.164(10) 0.064(5) 0.045(6) 0.023(5) 0.074(7)
C31 0.127(9) 0.079(7) 0.124(9) 0.005(6) 0.009(7) 0.030(6)
C32 0.115(10) 0.41(3) 0.173(13) 0.193(17) 0.093(10) 0.146(14)
N1 0.049(3) 0.071(4) 0.059(3) 0.019(3) 0.020(3) 0.015(3)
N2 0.070(4) 0.095(5) 0.049(3) 0.021(3) 0.015(3) 0.047(4)

loop_
_atom_type_symbol
_atom_type_description
_atom_type_scat_dispersion_real
_atom_type_scat_dispersion_imag
_atom_type_scat_source
C C 0.0033 0.0016 'International Tables Vol C Tables 4.2.6.8 and 6.1.1.4'
H H 0.0000 0.0000 'International Tables Vol C Tables 4.2.6.8 and 6.1.1.4'
Cd Cd -0.8075 1.2024 'International Tables Vol C Tables 4.2.6.8 and 6.1.1.4'
O O 0.0106 0.0060 'International Tables Vol C Tables 4.2.6.8 and 6.1.1.4'
S S 0.1246 0.1234 'International Tables Vol C Tables 4.2.6.8 and 6.1.1.4'
N N 0.0061 0.0033 'International Tables Vol C Tables 4.2.6.8 and 6.1.1.4'

loop_
_geom_angle_atom_site_label_1
_geom_angle_atom_site_label_2
_geom_angle_atom_site_label_3
_geom_angle
_geom_angle_site_symmetry_1
_geom_angle_site_symmetry_3
_geom_angle_publ_flag
O7 Cd O5 175.67(18) . . ?
O7 Cd O6 95.54(17) . . ?
O5 Cd O6 85.30(18) . . ?
O7 Cd O4 86.73(17) . 2_666 ?
O5 Cd O4 90.14(18) . 2_666 ?
O6 Cd O4 144.79(15) . 2_666 ?
O7 Cd O2 88.3(2) . . ?
O5 Cd O2 96.00(19) . . ?
O6 Cd O2 83.88(16) . . ?
O4 Cd O2 131.33(15) 2_666 . ?
O7 Cd O3 87.64(18) . 2_666 ?
O5 Cd O3 88.09(18) . 2_666 ?
O6 Cd O3 91.25(15) . 2_666 ?
O4 Cd O3 53.66(13) 2_666 2_666 ?
O2 Cd O3 173.35(16) . 2_666 ?
O7 Cd O1 90.91(18) . . ?
O5 Cd O1 91.46(18) . . ?
O6 Cd O1 135.32(15) . . ?
O4 Cd O1 79.59(14) 2_666 . ?
O2 Cd O1 52.10(16) . . ?
O3 Cd O1 133.24(14) 2_666 . ?
C20 S1 C15 103.5(2) . . ?
C7 S2 C8 103.5(3) . . ?
C1 O1 Cd 89.2(4) . . ?
C1 O2 Cd 97.7(4) . . ?
C26 O3 Cd 89.8(3) . 2_666 ?
C26 O4 Cd 95.2(4) . 2_666 ?
C27 O6 Cd 118.5(4) . . ?
C30 O7 Cd 112.3(6) . . ?
O1 C1 O2 121.0(6) . . ?
O1 C1 C2 120.4(6) . . ?
O2 C1 C2 118.6(5) . . ?
C7 C2 C3 118.0(6) . . ?
C7 C2 C1 123.7(5) . . ?
C3 C2 C1 118.4(6) . . ?
C4 C3 C2 123.5(6) . . ?
C4 C3 H3 118.3 . . ?
C2 C3 H3 118.3 . . ?
C3 C4 C5 117.9(6) . . ?
C3 C4 H4 121.0 . . ?
C5 C4 H4 121.0 . . ?
C6 C5 C4 120.8(6) . . ?
C6 C5 H5 119.6 . . ?
C4 C5 H5 119.6 . . ?
C5 C6 C7 121.2(6) . . ?
C5 C6 H6 119.4 . . ?
C7 C6 H6 119.4 . . ?
C2 C7 C6 118.6(5) . . ?
C2 C7 S2 120.1(4) . . ?
C6 C7 S2 121.3(4) . . ?
C9 C8 S2 105.7(4) . . ?
C9 C8 H8A 110.6 . . ?
S2 C8 H8A 110.6 . . ?
C9 C8 H8B 110.6 . . ?
S2 C8 H8B 110.6 . . ?
H8A C8 H8B 108.7 . . ?
C10 C9 C18 121.4(5) . . ?
C10 C9 C8 119.9(5) . . ?
C18 C9 C8 118.7(5) . . ?
C9 C10 C12 119.6(5) . . ?
C9 C10 C11 120.7(5) . . ?
C12 C10 C11 119.7(5) . . ?
C10 C11 H11A 109.5 . . ?
C10 C11 H11B 109.5 . . ?
H11A C11 H11B 109.5 . . ?
C10 C11 H11C 109.5 . . ?
H11A C11 H11C 109.5 . . ?
H11B C11 H11C 109.5 . . ?
C10 C12 C14 119.7(5) . . ?
C10 C12 C13 119.9(5) . . ?
C14 C12 C13 120.4(5) . . ?
C12 C13 H13A 109.5 . . ?
C12 C13 H13B 109.5 . . ?
H13A C13 H13B 109.5 . . ?
C12 C13 H13C 109.5 . . ?
H13A C13 H13C 109.5 . . ?
H13B C13 H13C 109.5 . . ?
C12 C14 C16 120.6(5) . . ?
C12 C14 C15 119.9(5) . . ?
C16 C14 C15 119.5(5) . . ?
C14 C15 S1 105.0(4) . . ?
C14 C15 H15A 110.7 . . ?
S1 C15 H15A 110.7 . . ?
C14 C15 H15B 110.7 . . ?
S1 C15 H15B 110.7 . . ?
H15A C15 H15B 108.8 . . ?
C18 C16 C14 119.0(5) . . ?
C18 C16 C17 120.1(5) . . ?
C14 C16 C17 120.9(5) . . ?
C16 C17 H17A 109.5 . . ?
C16 C17 H17B 109.5 . . ?
H17A C17 H17B 109.5 . . ?
C16 C17 H17C 109.5 . . ?
H17A C17 H17C 109.5 . . ?
H17B C17 H17C 109.5 . . ?
C16 C18 C9 119.5(5) . . ?
C16 C18 C19 118.6(6) . . ?
C9 C18 C19 121.9(5) . . ?
C18 C19 H19A 109.5 . . ?
C18 C19 H19B 109.5 . . ?
H19A C19 H19B 109.5 . . ?
C18 C19 H19C 109.5 . . ?
H19A C19 H19C 109.5 . . ?
H19B C19 H19C 109.5 . . ?
C25 C20 C21 118.5(5) . . ?
C25 C20 S1 121.3(4) . . ?
C21 C20 S1 120.1(4) . . ?
C22 C21 C20 120.6(5) . . ?
C22 C21 H21 119.7 . . ?
C20 C21 H21 119.7 . . ?
C21 C22 C23 119.8(6) . . ?
C21 C22 H22 120.1 . . ?
C23 C22 H22 120.1 . . ?
C24 C23 C22 118.9(5) . . ?
C24 C23 H23 120.5 . . ?
C22 C23 H23 120.5 . . ?
C23 C24 C25 122.1(5) . . ?
C23 C24 H24 119.0 . . ?
C25 C24 H24 119.0 . . ?
C20 C25 C24 120.1(5) . . ?
C20 C25 C26 122.4(5) . . ?
C24 C25 C26 117.5(5) . . ?
O3 C26 O4 121.3(5) . . ?
O3 C26 C25 120.5(5) . . ?
O4 C26 C25 118.2(5) . . ?
O6 C27 N1 124.4(6) . . ?
N1 C28 H28A 109.5 . . ?
N1 C28 H28B 109.5 . . ?
H28A C28 H28B 109.5 . . ?
N1 C28 H28C 109.5 . . ?
H28A C28 H28C 109.5 . . ?
H28B C28 H28C 109.5 . . ?
N1 C29 H29A 109.5 . . ?
N1 C29 H29B 109.5 . . ?
H29A C29 H29B 109.5 . . ?
N1 C29 H29C 109.5 . . ?
H29A C29 H29C 109.5 . . ?
H29B C29 H29C 109.5 . . ?
O7 C30 N2 124.5(10) . . ?
N2 C31 H31A 109.5 . . ?
N2 C31 H31B 109.5 . . ?
H31A C31 H31B 109.5 . . ?
N2 C31 H31C 109.5 . . ?
H31A C31 H31C 109.5 . . ?
H31B C31 H31C 109.5 . . ?
N2 C32 H32A 109.5 . . ?
N2 C32 H32B 109.5 . . ?
H32A C32 H32B 109.5 . . ?
N2 C32 H32C 109.5 . . ?
H32A C32 H32C 109.5 . . ?
H32B C32 H32C 109.5 . . ?
C27 N1 C29 123.6(6) . . ?
C27 N1 C28 120.8(6) . . ?
C29 N1 C28 115.5(7) . . ?
C30 N2 C32 131.1(11) . . ?
C30 N2 C31 116.1(8) . . ?
C32 N2 C31 112.5(10) . . ?

loop_
_geom_bond_atom_site_label_1
_geom_bond_atom_site_label_2
_geom_bond_distance
_geom_bond_site_symmetry_2
_geom_bond_publ_flag
Cd O7 2.286(5) . ?
Cd O5 2.304(5) . ?
Cd O6 2.323(4) . ?
Cd O4 2.343(4) 2_666 ?
Cd O2 2.346(4) . ?
Cd O3 2.477(4) 2_666 ?
Cd O1 2.530(5) . ?
S1 C20 1.768(5) . ?
S1 C15 1.834(5) . ?
S2 C7 1.774(5) . ?
S2 C8 1.823(6) . ?
O1 C1 1.227(7) . ?
O2 C1 1.241(7) . ?
O3 C26 1.234(7) . ?
O3 Cd 2.477(4) 2_666 ?
O4 C26 1.266(7) . ?
O4 Cd 2.343(4) 2_666 ?
O6 C27 1.247(7) . ?
O7 C30 1.251(10) . ?
C1 C2 1.515(8) . ?
C2 C7 1.379(8) . ?
C2 C3 1.399(8) . ?
C3 C4 1.341(9) . ?
C3 H3 0.9300 . ?
C4 C5 1.371(10) . ?
C4 H4 0.9300 . ?
C5 C6 1.365(9) . ?
C5 H5 0.9300 . ?
C6 C7 1.388(8) . ?
C6 H6 0.9300 . ?
C8 C9 1.520(8) . ?
C8 H8A 0.9700 . ?
C8 H8B 0.9700 . ?
C9 C10 1.398(8) . ?
C9 C18 1.415(8) . ?
C10 C12 1.402(8) . ?
C10 C11 1.510(8) . ?
C11 H11A 0.9600 . ?
C11 H11B 0.9600 . ?
C11 H11C 0.9600 . ?
C12 C14 1.409(8) . ?
C12 C13 1.505(8) . ?
C13 H13A 0.9600 . ?
C13 H13B 0.9600 . ?
C13 H13C 0.9600 . ?
C14 C16 1.432(8) . ?
C14 C15 1.517(7) . ?
C15 H15A 0.9700 . ?
C15 H15B 0.9700 . ?
C16 C18 1.399(8) . ?
C16 C17 1.507(9) . ?
C17 H17A 0.9600 . ?
C17 H17B 0.9600 . ?
C17 H17C 0.9600 . ?
C18 C19 1.533(8) . ?
C19 H19A 0.9600 . ?
C19 H19B 0.9600 . ?
C19 H19C 0.9600 . ?
C20 C25 1.383(7) . ?
C20 C21 1.418(7) . ?
C21 C22 1.389(8) . ?
C21 H21 0.9300 . ?
C22 C23 1.404(9) . ?
C22 H22 0.9300 . ?
C23 C24 1.368(8) . ?
C23 H23 0.9300 . ?
C24 C25 1.389(7) . ?
C24 H24 0.9300 . ?
C25 C26 1.509(7) . ?
C27 N1 1.323(8) . ?
C28 N1 1.470(9) . ?
C28 H28A 0.9600 . ?
C28 H28B 0.9600 . ?
C28 H28C 0.9600 . ?
C29 N1 1.449(10) . ?
C29 H29A 0.9600 . ?
C29 H29B 0.9600 . ?
C29 H29C 0.9600 . ?
C30 N2 1.288(10) . ?
C31 N2 1.508(12) . ?
C31 H31A 0.9600 . ?
C31 H31B 0.9600 . ?
C31 H31C 0.9600 . ?
C32 N2 1.372(11) . ?
C32 H32A 0.9600 . ?
C32 H32B 0.9600 . ?
C32 H32C 0.9600 . ?
